data_7220129
loop_
_publ_author_name
'Qin, Xiao ting'
'zhang, guonan'
'gao, yanfei'
'liu, hou-ting'
'Du, Chunfang'
'Liu, Zhiliang'

_publ_section_title
;
 Metallo-supramolecular grid-type architectures for highly and selectively
 efficient adsorption of dyes in water
;
_journal_name_full 'RSC Adv.'
_journal_paper_doi 10.1039/C5RA02183A
_journal_year 2015
_chemical_formula_sum 'C60 H49 Cu5.5 I2 N27 O5'
_chemical_formula_weight 1831.53
_chemical_name_systematic
; 
 ? 
;
_space_group_IT_number 15
_symmetry_cell_setting monoclinic
_symmetry_space_group_name_Hall '-C 2yc'
_symmetry_space_group_name_H-M 'C 1 2/c 1'
_atom_sites_solution_hydrogens geom
_atom_sites_solution_primary direct
_atom_sites_solution_secondary difmap
_audit_creation_method SHELXL-97
_audit_update_record
;
2014-10-31 deposited with the CCDC.
2015-04-16 downloaded from the CCDC.
;
_cell_angle_alpha 90.00
_cell_angle_beta 113.501(11)
_cell_angle_gamma 90.00
_cell_formula_units_Z 8
_cell_length_a 25.089(2)
_cell_length_b 19.3049(14)
_cell_length_c 30.127(3)
_cell_measurement_reflns_used 4865
_cell_measurement_temperature 293(2)
_cell_measurement_theta_max 25.0870
_cell_measurement_theta_min 2.8970
_cell_volume 13381(2)
_computing_structure_refinement 'SHELXL-97 (Sheldrick, 1997)'
_computing_structure_solution 'SHELXS-97 (Sheldrick, 1990)'
_diffrn_ambient_temperature 293(2)
_diffrn_measured_fraction_theta_full 0.999
_diffrn_measured_fraction_theta_max 0.999
_diffrn_measurement_device_type 'Xcalibur, Eos, Gemini'
_diffrn_radiation_monochromator graphite
_diffrn_radiation_source 'Enhance (Mo) X-ray Source'
_diffrn_radiation_type MoK\a
_diffrn_radiation_wavelength 0.71073
_diffrn_reflns_av_R_equivalents 0.1555
_diffrn_reflns_av_sigmaI/netI 0.1424
_diffrn_reflns_limit_h_max 29
_diffrn_reflns_limit_h_min -29
_diffrn_reflns_limit_k_max 22
_diffrn_reflns_limit_k_min -22
_diffrn_reflns_limit_l_max 35
_diffrn_reflns_limit_l_min -35
_diffrn_reflns_number 43158
_diffrn_reflns_theta_full 25.02
_diffrn_reflns_theta_max 25.02
_diffrn_reflns_theta_min 2.57
_exptl_absorpt_coefficient_mu 2.712
_exptl_absorpt_correction_T_max 0.9478
_exptl_absorpt_correction_T_min 0.9231
_exptl_absorpt_correction_type multi-scan
_exptl_absorpt_process_details sadabs
_exptl_crystal_colour dark
_exptl_crystal_density_diffrn 1.818
_exptl_crystal_density_method 'not measured'
_exptl_crystal_description block
_exptl_crystal_F_000 7228
_exptl_crystal_size_max 0.03
_exptl_crystal_size_mid 0.02
_exptl_crystal_size_min 0.02
_refine_diff_density_max 2.988
_refine_diff_density_min -1.592
_refine_diff_density_rms 0.241
_refine_ls_extinction_method none
_refine_ls_goodness_of_fit_ref 1.029
_refine_ls_hydrogen_treatment constr
_refine_ls_matrix_type full
_refine_ls_number_parameters 903
_refine_ls_number_reflns 11794
_refine_ls_number_restraints 2862
_refine_ls_restrained_S_all 0.925
_refine_ls_R_factor_all 0.1670
_refine_ls_R_factor_gt 0.1120
_refine_ls_shift/su_max 0.000
_refine_ls_shift/su_mean 0.000
_refine_ls_structure_factor_coef Fsqd
_refine_ls_weighting_details 'calc w=1/[\s^2^(Fo^2^)+(0.0988P)^2^+888.6369P] where P=(Fo^2^+2Fc^2^)/3'
_refine_ls_weighting_scheme calc
_refine_ls_wR_factor_gt 0.2648
_refine_ls_wR_factor_ref 0.3101
_reflns_number_gt 7128
_reflns_number_total 11794
_reflns_threshold_expression >2sigma(I)
_cod_data_source_file c5ra02183a2.cif
_cod_data_source_block exp_3061
_cod_original_cell_volume 13382(2)
_cod_original_sg_symbol_H-M C2/c
_cod_original_formula_sum 'C60 H49 Cu5.50 I2 N27 O5'
_cod_database_code 7220129

loop_
_symmetry_equiv_pos_as_xyz
'x, y, z'
'-x, y, -z+1/2'
'x+1/2, y+1/2, z'
'-x+1/2, y+1/2, -z+1/2'
'-x, -y, -z'
'x, -y, z-1/2'
'-x+1/2, -y+1/2, -z'
'x+1/2, -y+1/2, z-1/2'

loop_
_atom_site_label
_atom_site_type_symbol
_atom_site_fract_x
_atom_site_fract_y
_atom_site_fract_z
_atom_site_U_iso_or_equiv
_atom_site_adp_type
_atom_site_occupancy
_atom_site_symmetry_multiplicity
_atom_site_calc_flag
_atom_site_refinement_flags
Cu1 Cu 0.60056(7) 0.84605(9) 0.36481(6) 0.0276(4) Uani 1 1 d U
Cu2 Cu 0.73443(7) 0.71354(9) 0.35295(6) 0.0318(4) Uani 1 1 d U
Cu3 Cu 0.5000 0.71591(13) 0.2500 0.0329(6) Uani 1 2 d SU
Cu4 Cu 0.61874(6) 0.58482(9) 0.23339(6) 0.0247(4) Uani 1 1 d U
Cu5 Cu 0.5000 0.43080(14) 0.2500 0.0317(6) Uani 1 2 d SU
Cu6 Cu 0.29145(7) 0.76986(10) 0.48556(7) 0.0390(5) Uani 1 1 d U
Cu7 Cu 0.5000 0.98910(14) 0.2500 0.0344(6) Uani 1 2 d SU
I1 I 0.37278(4) 0.81146(6) 0.46391(4) 0.0469(3) Uani 1 1 d U
I2 I 0.25415(5) 0.64486(6) 0.47370(5) 0.0570(4) Uani 1 1 d U
N1 N 0.4276(5) 1.0438(6) 0.2524(4) 0.032(2) Uani 1 1 d U
N2 N 0.5013(4) 0.9522(6) 0.3107(4) 0.028(2) Uani 1 1 d U
N3 N 0.4646(4) 0.9595(6) 0.3686(4) 0.030(2) Uani 1 1 d U
N4 N 0.5338(5) 0.9122(6) 0.3489(4) 0.030(2) Uani 1 1 d U
N5 N 0.5833(5) 0.8399(6) 0.4241(4) 0.031(2) Uani 1 1 d U
N6 N 0.6553(4) 0.7721(6) 0.4023(4) 0.026(2) Uani 1 1 d U
N7 N 0.6892(4) 0.7023(6) 0.4676(4) 0.027(2) Uani 1 1 d U
N8 N 0.6956(4) 0.7283(6) 0.3970(4) 0.029(2) Uani 1 1 d U
N9 N 0.7779(5) 0.6368(6) 0.4052(4) 0.033(2) Uani 1 1 d U
N10 N 0.6787(5) 0.5077(6) 0.2971(4) 0.032(2) Uani 1 1 d U
N11 N 0.5967(4) 0.5986(6) 0.2884(4) 0.0260(19) Uani 1 1 d U
N12 N 0.5990(4) 0.5838(6) 0.3631(4) 0.0226(19) Uani 1 1 d U
N13 N 0.5572(5) 0.6432(6) 0.2930(4) 0.028(2) Uani 1 1 d U
N14 N 0.4865(4) 0.7166(6) 0.3146(4) 0.028(2) Uani 1 1 d U
N15 N 0.4346(4) 0.7888(6) 0.2376(4) 0.027(2) Uani 1 1 d U
N16 N 0.4019(4) 0.8298(6) 0.2006(4) 0.025(2) Uani 1 1 d U
N17 N 0.3739(4) 0.8481(6) 0.2621(4) 0.0228(18) Uani 1 1 d U
N18 N 0.3283(5) 0.9211(6) 0.1415(4) 0.034(2) Uani 1 1 d U
N19 N 0.7906(5) 0.7869(6) 0.3424(4) 0.033(2) Uani 1 1 d U
N20 N 0.7131(4) 0.6988(6) 0.2832(4) 0.0249(19) Uani 1 1 d U
N21 N 0.7320(4) 0.7255(6) 0.2177(4) 0.027(2) Uani 1 1 d U
N22 N 0.6790(4) 0.6593(6) 0.2463(4) 0.0251(19) Uani 1 1 d U
N23 N 0.6224(4) 0.5935(6) 0.1684(4) 0.0242(19) Uani 1 1 d U
N24 N 0.5565(4) 0.5173(6) 0.1925(4) 0.026(2) Uani 1 1 d U
N25 N 0.5082(4) 0.4661(6) 0.1203(4) 0.0235(19) Uani 1 1 d U
N26 N 0.5199(4) 0.4716(6) 0.1986(4) 0.026(2) Uani 1 1 d U
N27 N 0.4438(5) 0.3722(6) 0.1921(4) 0.034(2) Uani 1 1 d U
O1 O 0.3580(7) 0.3934(8) 0.4844(5) 0.076(4) Uani 1 1 d U
H1C H 0.3327 0.3992 0.4557 0.091 Uiso 1 1 d R
O2 O 0.5212(6) 0.4138(7) 0.4744(4) 0.066(4) Uani 1 1 d U
H2 H 0.5085 0.4335 0.4481 0.099 Uiso 1 1 calc R
O3 O 0.5866(10) 0.0869(12) 0.3981(8) 0.129(7) Uani 1 1 d U
H3 H 0.5774 0.1268 0.3890 0.193 Uiso 1 1 calc R
O4 O 0.4724(10) 0.0763(14) 0.4249(9) 0.187(9) Uani 1 1 d U
H4C H 0.4701 0.0413 0.4071 0.224 Uiso 1 1 d R
H4B H 0.4494 0.0715 0.4391 0.224 Uiso 1 1 d R
O5 O 0.4408(11) 0.1949(14) 0.3684(10) 0.220(11) Uani 1 1 d U
H5C H 0.4504 0.1524 0.3728 0.264 Uiso 1 1 d R
H5B H 0.4677 0.2170 0.3642 0.264 Uiso 1 1 d R
C1 C 0.3892(6) 1.0908(8) 0.2216(6) 0.039(3) Uani 1 1 d U
H1A H 0.3961 1.1060 0.1951 0.047 Uiso 1 1 calc R
C2 C 0.3414(6) 1.1165(9) 0.2275(6) 0.043(3) Uani 1 1 d U
H2A H 0.3158 1.1465 0.2049 0.052 Uiso 1 1 calc R
C3 C 0.3325(6) 1.0964(8) 0.2681(6) 0.040(3) Uani 1 1 d U
H3A H 0.3014 1.1144 0.2737 0.048 Uiso 1 1 calc R
C4 C 0.3700(5) 1.0491(8) 0.3004(5) 0.033(2) Uani 1 1 d U
H4 H 0.3638 1.0337 0.3272 0.039 Uiso 1 1 calc R
C5 C 0.4172(6) 1.0256(8) 0.2911(5) 0.031(2) Uani 1 1 d U
C6 C 0.4602(5) 0.9784(7) 0.3243(5) 0.030(2) Uani 1 1 d U
C7 C 0.5104(6) 0.9176(8) 0.3824(5) 0.031(2) Uani 1 1 d U
C8 C 0.5391(5) 0.8785(7) 0.4260(5) 0.030(2) Uani 1 1 d U
C9 C 0.5245(6) 0.8747(8) 0.4666(5) 0.032(2) Uani 1 1 d U
H9 H 0.4951 0.9017 0.4691 0.039 Uiso 1 1 calc R
C10 C 0.5566(6) 0.8279(8) 0.5028(5) 0.035(3) Uani 1 1 d U
H10 H 0.5487 0.8251 0.5305 0.042 Uiso 1 1 calc R
C11 C 0.6001(6) 0.7849(8) 0.4996(5) 0.033(2) Uani 1 1 d U
H11 H 0.6196 0.7522 0.5231 0.040 Uiso 1 1 calc R
C12 C 0.6120(6) 0.7947(7) 0.4586(5) 0.028(2) Uani 1 1 d U
C13 C 0.6533(6) 0.7551(7) 0.4452(5) 0.029(2) Uani 1 1 d U
C14 C 0.7146(5) 0.6895(7) 0.4365(5) 0.029(2) Uani 1 1 d U
C15 C 0.7582(6) 0.6356(7) 0.4418(5) 0.032(2) Uani 1 1 d U
C16 C 0.7770(6) 0.5891(8) 0.4792(6) 0.040(3) Uani 1 1 d U
H16 H 0.7617 0.5896 0.5027 0.048 Uiso 1 1 calc R
C17 C 0.8192(7) 0.5414(8) 0.4813(6) 0.044(3) Uani 1 1 d U
H17 H 0.8323 0.5085 0.5059 0.052 Uiso 1 1 calc R
C18 C 0.8417(6) 0.5442(8) 0.4453(6) 0.041(3) Uani 1 1 d U
H18 H 0.8709 0.5138 0.4464 0.049 Uiso 1 1 calc R
C19 C 0.8199(6) 0.5926(8) 0.4083(5) 0.037(3) Uani 1 1 d U
H19 H 0.8352 0.5941 0.3848 0.044 Uiso 1 1 calc R
C20 C 0.7205(6) 0.4637(8) 0.2999(6) 0.037(3) Uani 1 1 d U
H20 H 0.7308 0.4594 0.2736 0.045 Uiso 1 1 calc R
C21 C 0.7497(6) 0.4232(9) 0.3415(6) 0.043(3) Uani 1 1 d U
H21 H 0.7792 0.3931 0.3427 0.052 Uiso 1 1 calc R
C22 C 0.7346(7) 0.4283(9) 0.3794(6) 0.045(3) Uani 1 1 d U
H22 H 0.7529 0.4010 0.4067 0.054 Uiso 1 1 calc R
C23 C 0.6922(6) 0.4740(8) 0.3777(5) 0.034(2) Uani 1 1 d U
H23 H 0.6817 0.4785 0.4038 0.041 Uiso 1 1 calc R
C24 C 0.6656(5) 0.5127(7) 0.3371(5) 0.029(2) Uani 1 1 d U
C25 C 0.6197(6) 0.5653(8) 0.3306(5) 0.031(2) Uani 1 1 d U
C26 C 0.5597(5) 0.6335(7) 0.3370(5) 0.026(2) Uani 1 1 d U
C27 C 0.5199(5) 0.6754(7) 0.3517(5) 0.027(2) Uani 1 1 d U
C28 C 0.5144(6) 0.6769(7) 0.3951(5) 0.028(2) Uani 1 1 d U
H28 H 0.5375 0.6493 0.4209 0.033 Uiso 1 1 calc R
C29 C 0.4719(5) 0.7225(7) 0.3992(5) 0.029(2) Uani 1 1 d U
H29 H 0.4664 0.7244 0.4280 0.035 Uiso 1 1 calc R
C30 C 0.4392(5) 0.7635(7) 0.3609(5) 0.027(2) Uani 1 1 d U
H30 H 0.4115 0.7935 0.3634 0.033 Uiso 1 1 calc R
C31 C 0.4478(6) 0.7597(7) 0.3184(5) 0.029(2) Uani 1 1 d U
C32 C 0.4169(5) 0.7987(7) 0.2739(5) 0.028(2) Uani 1 1 d U
C33 C 0.3653(5) 0.8634(7) 0.2165(5) 0.027(2) Uani 1 1 d U
C34 C 0.3243(5) 0.9123(7) 0.1839(5) 0.028(2) Uani 1 1 d U
C35 C 0.2834(6) 0.9451(8) 0.1958(5) 0.035(2) Uani 1 1 d U
H35 H 0.2815 0.9376 0.2256 0.042 Uiso 1 1 calc R
C36 C 0.2450(6) 0.9900(8) 0.1623(5) 0.035(3) Uani 1 1 d U
H36 H 0.2164 1.0126 0.1690 0.042 Uiso 1 1 calc R
C37 C 0.2497(6) 1.0004(8) 0.1193(6) 0.039(3) Uani 1 1 d U
H37 H 0.2246 1.0307 0.0965 0.047 Uiso 1 1 calc R
C38 C 0.2928(6) 0.9651(7) 0.1095(5) 0.033(3) Uani 1 1 d U
H38 H 0.2964 0.9726 0.0803 0.039 Uiso 1 1 calc R
C39 C 0.8285(6) 0.8314(7) 0.3738(6) 0.034(3) Uani 1 1 d U
H39 H 0.8304 0.8347 0.4052 0.041 Uiso 1 1 calc R
C40 C 0.8648(6) 0.8726(7) 0.3600(6) 0.036(3) Uani 1 1 d U
H40 H 0.8921 0.9007 0.3830 0.043 Uiso 1 1 calc R
C41 C 0.8615(6) 0.8727(8) 0.3139(5) 0.036(3) Uani 1 1 d U
H41 H 0.8841 0.9026 0.3044 0.044 Uiso 1 1 calc R
C42 C 0.8225(6) 0.8259(7) 0.2809(5) 0.034(3) Uani 1 1 d U
H42 H 0.8208 0.8215 0.2496 0.040 Uiso 1 1 calc R
C43 C 0.7855(6) 0.7852(7) 0.2966(5) 0.029(2) Uani 1 1 d U
C44 C 0.7444(5) 0.7373(7) 0.2644(5) 0.027(2) Uani 1 1 d U
C45 C 0.6918(6) 0.6774(7) 0.2074(5) 0.027(2) Uani 1 1 d U
C46 C 0.6593(5) 0.6407(7) 0.1624(5) 0.027(2) Uani 1 1 d U
C47 C 0.6606(5) 0.6514(7) 0.1170(5) 0.024(2) Uani 1 1 d U
H47 H 0.6853 0.6838 0.1124 0.029 Uiso 1 1 calc R
C48 C 0.6231(5) 0.6110(7) 0.0790(5) 0.027(2) Uani 1 1 d U
H48 H 0.6245 0.6154 0.0487 0.032 Uiso 1 1 calc R
C49 C 0.5839(6) 0.5647(7) 0.0842(5) 0.029(2) Uani 1 1 d U
H49 H 0.5579 0.5400 0.0580 0.035 Uiso 1 1 calc R
C50 C 0.5854(5) 0.5568(7) 0.1308(5) 0.025(2) Uani 1 1 d U
C51 C 0.5475(5) 0.5123(7) 0.1460(5) 0.029(2) Uani 1 1 d U
C52 C 0.4910(6) 0.4449(7) 0.1549(5) 0.031(2) Uani 1 1 d U
C53 C 0.4484(6) 0.3882(8) 0.1497(5) 0.030(2) Uani 1 1 d U
C54 C 0.4156(6) 0.3568(8) 0.1063(6) 0.036(3) Uani 1 1 d U
H54 H 0.4185 0.3702 0.0777 0.043 Uiso 1 1 calc R
C55 C 0.3773(7) 0.3037(9) 0.1068(6) 0.048(3) Uani 1 1 d U
H55 H 0.3557 0.2794 0.0787 0.058 Uiso 1 1 calc R
C56 C 0.3722(6) 0.2882(8) 0.1492(6) 0.040(3) Uani 1 1 d U
H56 H 0.3460 0.2544 0.1497 0.048 Uiso 1 1 calc R
C57 C 0.4051(6) 0.3218(8) 0.1904(6) 0.039(3) Uani 1 1 d U
H57 H 0.4011 0.3100 0.2189 0.047 Uiso 1 1 calc R
C58 C 0.3728(8) 0.4571(9) 0.5047(6) 0.053(4) Uani 1 1 d U
H58A H 0.3798 0.4546 0.5384 0.079 Uiso 1 1 calc R
H58B H 0.3418 0.4891 0.4886 0.079 Uiso 1 1 calc R
H58C H 0.4075 0.4726 0.5014 0.079 Uiso 1 1 calc R
C59 C 0.4967(8) 0.3480(11) 0.4692(7) 0.066(5) Uani 1 1 d U
H59A H 0.5250 0.3161 0.4902 0.099 Uiso 1 1 calc R
H59B H 0.4845 0.3330 0.4363 0.099 Uiso 1 1 calc R
H59C H 0.4637 0.3495 0.4778 0.099 Uiso 1 1 calc R
C60 C 0.5801(13) 0.0766(14) 0.4381(8) 0.098(7) Uani 1 1 d U
H60A H 0.6157 0.0874 0.4651 0.147 Uiso 1 1 calc R
H60B H 0.5703 0.0289 0.4400 0.147 Uiso 1 1 calc R
H60C H 0.5495 0.1057 0.4390 0.147 Uiso 1 1 calc R

loop_
_atom_site_aniso_label
_atom_site_aniso_U_11
_atom_site_aniso_U_22
_atom_site_aniso_U_33
_atom_site_aniso_U_23
_atom_site_aniso_U_13
_atom_site_aniso_U_12
Cu1 0.0239(8) 0.0299(10) 0.0359(10) 0.0027(7) 0.0192(7) 0.0025(7)
Cu2 0.0328(9) 0.0323(10) 0.0378(10) 0.0014(7) 0.0217(7) -0.0009(7)
Cu3 0.0190(11) 0.0267(13) 0.0501(15) 0.000 0.0108(10) 0.000
Cu4 0.0216(8) 0.0284(9) 0.0292(9) 0.0006(7) 0.0154(6) -0.0024(6)
Cu5 0.0283(12) 0.0390(15) 0.0356(14) 0.000 0.0211(10) 0.000
Cu6 0.0310(9) 0.0423(12) 0.0513(12) -0.0035(9) 0.0244(8) 0.0017(8)
Cu7 0.0326(13) 0.0376(15) 0.0424(15) 0.000 0.0247(11) 0.000
I1 0.0371(6) 0.0475(7) 0.0704(8) -0.0120(5) 0.0366(5) -0.0041(5)
I2 0.0543(7) 0.0458(7) 0.0950(10) -0.0238(6) 0.0552(7) -0.0119(5)
N1 0.028(4) 0.033(4) 0.042(4) 0.003(4) 0.020(4) 0.006(4)
N2 0.020(4) 0.035(4) 0.036(4) 0.002(4) 0.019(3) 0.000(3)
N3 0.023(4) 0.038(5) 0.039(4) 0.002(4) 0.021(3) 0.009(4)
N4 0.025(4) 0.030(4) 0.040(4) -0.001(4) 0.017(3) 0.000(4)
N5 0.029(4) 0.032(4) 0.036(4) 0.002(3) 0.018(3) 0.001(3)
N6 0.025(4) 0.025(4) 0.036(4) -0.002(4) 0.019(3) 0.000(3)
N7 0.026(4) 0.029(5) 0.036(4) 0.006(4) 0.022(3) 0.001(4)
N8 0.024(4) 0.031(4) 0.037(4) 0.003(3) 0.018(3) -0.002(3)
N9 0.032(4) 0.031(4) 0.041(4) 0.004(4) 0.019(3) 0.004(4)
N10 0.030(4) 0.032(4) 0.037(4) -0.004(4) 0.016(4) 0.004(4)
N11 0.022(4) 0.030(4) 0.032(4) -0.002(3) 0.016(3) -0.007(3)
N12 0.024(4) 0.025(4) 0.027(4) -0.002(3) 0.019(3) -0.001(3)
N13 0.025(4) 0.030(4) 0.030(4) -0.002(4) 0.015(3) -0.002(4)
N14 0.022(4) 0.027(4) 0.036(4) -0.002(4) 0.013(3) -0.002(3)
N15 0.020(4) 0.030(5) 0.035(4) -0.002(4) 0.013(4) -0.002(4)
N16 0.019(4) 0.029(5) 0.032(4) -0.001(4) 0.017(3) -0.002(4)
N17 0.017(3) 0.026(4) 0.033(4) 0.001(3) 0.017(3) 0.003(3)
N18 0.033(4) 0.035(5) 0.038(5) 0.001(4) 0.019(4) -0.003(4)
N19 0.030(4) 0.031(4) 0.039(4) 0.002(4) 0.015(4) -0.001(4)
N20 0.020(4) 0.027(4) 0.033(4) 0.002(3) 0.016(3) -0.004(3)
N21 0.021(4) 0.032(5) 0.032(4) 0.004(4) 0.016(3) 0.003(4)
N22 0.024(4) 0.027(4) 0.028(4) 0.000(3) 0.014(3) 0.001(3)
N23 0.025(4) 0.025(4) 0.027(4) 0.003(3) 0.015(3) 0.005(3)
N24 0.021(4) 0.025(4) 0.036(4) -0.001(4) 0.017(3) 0.005(3)
N25 0.023(4) 0.026(4) 0.032(4) 0.002(4) 0.021(3) 0.000(4)
N26 0.018(4) 0.029(4) 0.037(4) 0.001(4) 0.018(3) 0.006(3)
N27 0.026(4) 0.036(5) 0.044(5) -0.004(4) 0.019(4) -0.005(4)
O1 0.111(10) 0.079(10) 0.057(8) -0.002(7) 0.055(7) -0.013(8)
O2 0.091(10) 0.074(10) 0.037(7) 0.010(6) 0.029(6) -0.003(8)
O3 0.119(14) 0.130(16) 0.126(15) -0.024(13) 0.038(12) -0.033(13)
O4 0.161(15) 0.176(16) 0.194(16) -0.091(13) 0.041(13) 0.017(14)
O5 0.179(18) 0.170(18) 0.215(19) -0.116(15) -0.023(15) 0.039(15)
C1 0.032(5) 0.039(5) 0.049(5) 0.004(5) 0.020(4) 0.010(4)
C2 0.035(5) 0.042(6) 0.051(6) 0.006(5) 0.016(5) 0.013(5)
C3 0.035(5) 0.039(6) 0.050(6) 0.005(5) 0.021(5) 0.007(5)
C4 0.021(4) 0.041(5) 0.047(5) 0.000(5) 0.025(4) 0.011(4)
C5 0.025(4) 0.032(4) 0.042(4) 0.000(4) 0.019(4) 0.002(4)
C6 0.023(4) 0.033(5) 0.042(4) 0.003(4) 0.020(4) 0.000(4)
C7 0.028(4) 0.036(5) 0.039(4) -0.004(4) 0.023(4) 0.000(4)
C8 0.024(4) 0.033(4) 0.038(4) -0.004(4) 0.019(3) -0.002(4)
C9 0.028(4) 0.037(5) 0.039(5) -0.001(4) 0.021(4) 0.000(4)
C10 0.033(5) 0.037(5) 0.038(5) -0.006(5) 0.019(4) 0.002(5)
C11 0.031(5) 0.036(5) 0.036(5) 0.001(4) 0.017(4) -0.001(4)
C12 0.026(4) 0.032(4) 0.033(4) 0.001(4) 0.019(3) -0.004(4)
C13 0.027(4) 0.030(4) 0.034(4) -0.002(4) 0.017(4) 0.001(4)
C14 0.021(4) 0.030(5) 0.039(5) 0.006(4) 0.017(4) -0.003(4)
C15 0.029(4) 0.030(5) 0.042(5) 0.006(4) 0.020(4) 0.002(4)
C16 0.038(5) 0.035(5) 0.048(5) 0.011(5) 0.018(4) 0.005(5)
C17 0.042(5) 0.035(6) 0.051(6) 0.009(5) 0.015(5) 0.004(5)
C18 0.036(5) 0.038(6) 0.057(6) 0.008(5) 0.026(5) 0.008(5)
C19 0.035(5) 0.036(5) 0.044(5) 0.005(5) 0.021(4) 0.003(4)
C20 0.028(5) 0.040(6) 0.049(6) -0.004(5) 0.021(4) -0.001(5)
C21 0.034(6) 0.048(7) 0.053(7) -0.004(6) 0.023(5) 0.015(5)
C22 0.039(5) 0.039(5) 0.054(6) -0.002(5) 0.016(5) 0.006(5)
C23 0.034(4) 0.033(4) 0.040(4) 0.003(4) 0.021(4) 0.002(4)
C24 0.025(4) 0.030(5) 0.035(4) -0.004(4) 0.017(4) 0.000(4)
C25 0.028(4) 0.033(5) 0.037(5) -0.001(4) 0.017(4) -0.002(4)
C26 0.026(4) 0.021(4) 0.035(4) -0.002(4) 0.017(4) -0.005(4)
C27 0.023(4) 0.026(4) 0.035(4) -0.002(4) 0.015(3) -0.003(4)
C28 0.028(4) 0.027(5) 0.032(4) 0.002(4) 0.016(4) -0.001(4)
C29 0.025(4) 0.030(5) 0.036(4) -0.001(4) 0.015(4) 0.001(4)
C30 0.018(4) 0.030(5) 0.039(4) -0.004(4) 0.017(4) -0.002(4)
C31 0.025(4) 0.028(4) 0.035(4) 0.000(4) 0.014(4) -0.003(4)
C32 0.020(4) 0.030(4) 0.039(4) 0.001(4) 0.017(3) -0.001(4)
C33 0.023(4) 0.027(4) 0.039(5) 0.004(4) 0.020(4) -0.003(4)
C34 0.024(4) 0.027(4) 0.039(5) 0.004(4) 0.019(4) 0.008(4)
C35 0.031(4) 0.034(5) 0.044(5) 0.005(4) 0.020(4) 0.007(4)
C36 0.028(5) 0.034(5) 0.048(5) 0.004(5) 0.021(4) 0.013(4)
C37 0.038(6) 0.038(6) 0.046(6) 0.005(5) 0.020(5) 0.015(5)
C38 0.033(5) 0.029(6) 0.041(6) 0.009(5) 0.019(5) 0.000(5)
C39 0.032(5) 0.026(5) 0.044(6) -0.007(5) 0.015(5) 0.000(5)
C40 0.030(5) 0.019(6) 0.056(6) 0.000(5) 0.013(5) -0.003(5)
C41 0.036(5) 0.032(6) 0.046(6) -0.001(5) 0.021(5) 0.000(5)
C42 0.032(5) 0.030(5) 0.043(5) 0.001(5) 0.018(4) -0.005(4)
C43 0.026(4) 0.027(5) 0.037(5) 0.003(4) 0.015(4) 0.003(4)
C44 0.025(4) 0.028(5) 0.033(5) 0.000(4) 0.017(4) 0.003(4)
C45 0.028(4) 0.026(5) 0.031(4) 0.001(4) 0.018(4) 0.005(4)
C46 0.022(4) 0.028(4) 0.036(4) 0.005(4) 0.016(4) 0.006(4)
C47 0.025(4) 0.027(5) 0.032(5) 0.002(4) 0.024(4) 0.002(4)
C48 0.026(5) 0.026(5) 0.035(5) -0.003(4) 0.019(4) 0.010(4)
C49 0.031(5) 0.030(5) 0.031(5) -0.001(4) 0.016(4) 0.003(4)
C50 0.022(4) 0.026(4) 0.033(4) 0.006(4) 0.017(4) 0.007(4)
C51 0.024(4) 0.029(5) 0.035(5) 0.000(4) 0.014(4) 0.005(4)
C52 0.026(4) 0.029(5) 0.042(5) -0.003(4) 0.018(4) 0.005(4)
C53 0.023(4) 0.033(5) 0.040(5) -0.002(4) 0.018(4) 0.001(4)
C54 0.026(5) 0.040(6) 0.046(5) -0.001(5) 0.019(4) -0.003(5)
C55 0.041(6) 0.044(6) 0.055(6) -0.004(6) 0.013(5) -0.005(5)
C56 0.033(6) 0.039(6) 0.051(6) -0.006(5) 0.020(5) -0.008(5)
C57 0.035(5) 0.040(6) 0.046(6) -0.002(5) 0.018(5) 0.000(5)
C58 0.056(10) 0.045(11) 0.060(11) -0.006(8) 0.026(8) -0.021(8)
C59 0.054(10) 0.083(14) 0.057(11) 0.006(9) 0.019(8) -0.029(10)
C60 0.152(18) 0.094(16) 0.064(14) -0.021(12) 0.060(13) -0.051(14)

loop_
_atom_type_symbol
_atom_type_description
_atom_type_scat_dispersion_real
_atom_type_scat_dispersion_imag
_atom_type_scat_source
C C 0.0033 0.0016 'International Tables Vol C Tables 4.2.6.8 and 6.1.1.4'
H H 0.0000 0.0000 'International Tables Vol C Tables 4.2.6.8 and 6.1.1.4'
O O 0.0106 0.0060 'International Tables Vol C Tables 4.2.6.8 and 6.1.1.4'
N N 0.0061 0.0033 'International Tables Vol C Tables 4.2.6.8 and 6.1.1.4'
Cu Cu 0.3201 1.2651 'International Tables Vol C Tables 4.2.6.8 and 6.1.1.4'
I I -0.4742 1.8119 'International Tables Vol C Tables 4.2.6.8 and 6.1.1.4'

loop_
_geom_angle_atom_site_label_1
_geom_angle_atom_site_label_2
_geom_angle_atom_site_label_3
_geom_angle
_geom_angle_site_symmetry_1
_geom_angle_site_symmetry_3
N16 Cu1 N6 101.1(4) 2_655 .
N16 Cu1 N5 161.8(5) 2_655 .
N6 Cu1 N5 78.3(4) . .
N16 Cu1 N4 99.9(4) 2_655 .
N6 Cu1 N4 155.9(5) . .
N5 Cu1 N4 78.1(5) . .
N16 Cu1 N18 75.0(4) 2_655 2_655
N6 Cu1 N18 96.5(4) . 2_655
N5 Cu1 N18 123.2(4) . 2_655
N4 Cu1 N18 100.1(4) . 2_655
N8 Cu2 N20 138.4(4) . .
N8 Cu2 N19 123.2(5) . .
N20 Cu2 N19 81.4(4) . .
N8 Cu2 N9 81.1(5) . .
N20 Cu2 N9 122.1(5) . .
N19 Cu2 N9 113.8(4) . .
N13 Cu3 N13 93.9(6) 2_655 .
N13 Cu3 N15 92.6(4) 2_655 .
N13 Cu3 N15 151.4(4) . .
N13 Cu3 N15 151.4(4) 2_655 2_655
N13 Cu3 N15 92.6(4) . 2_655
N15 Cu3 N15 94.8(6) . 2_655
N13 Cu3 N14 105.0(4) 2_655 .
N13 Cu3 N14 75.6(4) . .
N15 Cu3 N14 75.9(4) . .
N15 Cu3 N14 103.6(4) 2_655 .
N13 Cu3 N14 75.6(4) 2_655 2_655
N13 Cu3 N14 105.0(4) . 2_655
N15 Cu3 N14 103.6(4) . 2_655
N15 Cu3 N14 75.9(4) 2_655 2_655
N14 Cu3 N14 179.3(6) . 2_655
N11 Cu4 N23 162.1(4) . .
N11 Cu4 N22 100.6(4) . .
N23 Cu4 N22 78.7(4) . .
N11 Cu4 N24 101.0(4) . .
N23 Cu4 N24 77.6(4) . .
N22 Cu4 N24 156.1(4) . .
N11 Cu4 N10 73.1(4) . .
N23 Cu4 N10 124.8(4) . .
N22 Cu4 N10 96.0(4) . .
N24 Cu4 N10 99.8(4) . .
N26 Cu5 N26 132.9(7) 2_655 .
N26 Cu5 N27 81.8(5) 2_655 2_655
N26 Cu5 N27 125.2(4) . 2_655
N26 Cu5 N27 125.2(4) 2_655 .
N26 Cu5 N27 81.8(5) . .
N27 Cu5 N27 114.3(7) 2_655 .
I1 Cu6 I2 123.72(8) . .
I1 Cu6 I2 118.73(8) . 7_566
I2 Cu6 I2 117.47(7) . 7_566
I1 Cu6 Cu6 176.03(13) . 7_566
I2 Cu6 Cu6 59.04(8) . 7_566
I2 Cu6 Cu6 58.43(7) 7_566 7_566
N2 Cu7 N2 137.2(7) . 2_655
N2 Cu7 N1 81.0(4) . .
N2 Cu7 N1 121.2(4) 2_655 .
N2 Cu7 N1 121.2(4) . 2_655
N2 Cu7 N1 81.0(4) 2_655 2_655
N1 Cu7 N1 120.5(7) . 2_655
Cu6 I2 Cu6 62.53(7) . 7_566
C5 N1 C1 115.6(12) . .
C5 N1 Cu7 111.4(9) . .
C1 N1 Cu7 133.0(10) . .
C6 N2 N4 103.3(11) . .
C6 N2 Cu7 114.8(9) . .
N4 N2 Cu7 141.5(8) . .
C7 N3 C6 101.2(11) . .
N2 N4 C7 107.1(11) . .
N2 N4 Cu1 136.7(9) . .
C7 N4 Cu1 116.1(9) . .
C12 N5 C8 121.8(12) . .
C12 N5 Cu1 119.7(9) . .
C8 N5 Cu1 118.4(9) . .
C13 N6 N8 105.7(10) . .
C13 N6 Cu1 115.9(9) . .
N8 N6 Cu1 138.4(9) . .
C14 N7 C13 101.4(11) . .
C14 N8 N6 105.1(11) . .
C14 N8 Cu2 115.5(9) . .
N6 N8 Cu2 139.2(9) . .
C19 N9 C15 117.5(12) . .
C19 N9 Cu2 131.2(10) . .
C15 N9 Cu2 111.3(9) . .
C20 N10 C24 116.8(12) . .
C20 N10 Cu4 132.0(10) . .
C24 N10 Cu4 111.3(8) . .
C25 N11 N13 105.2(11) . .
C25 N11 Cu4 125.4(9) . .
N13 N11 Cu4 129.3(9) . .
C25 N12 C26 99.7(11) . .
C26 N13 N11 105.6(10) . .
C26 N13 Cu3 118.2(9) . .
N11 N13 Cu3 136.2(9) . .
C31 N14 C27 122.3(12) . .
C31 N14 Cu3 118.7(9) . .
C27 N14 Cu3 119.0(9) . .
N16 N15 C32 107.5(11) . .
N16 N15 Cu3 136.3(9) . .
C32 N15 Cu3 116.2(9) . .
N15 N16 C33 105.2(10) . .
N15 N16 Cu1 133.4(8) . 2_655
C33 N16 Cu1 121.3(9) . 2_655
C33 N17 C32 102.0(10) . .
C38 N18 C34 119.7(12) . .
C38 N18 Cu1 130.0(10) . 2_655
C34 N18 Cu1 110.3(9) . 2_655
C43 N19 C39 119.4(13) . .
C43 N19 Cu2 110.1(9) . .
C39 N19 Cu2 130.5(10) . .
N22 N20 C44 104.5(10) . .
N22 N20 Cu2 141.1(9) . .
C44 N20 Cu2 114.2(9) . .
C45 N21 C44 101.8(11) . .
N20 N22 C45 105.8(11) . .
N20 N22 Cu4 138.8(8) . .
C45 N22 Cu4 115.5(9) . .
C50 N23 C46 121.2(11) . .
C50 N23 Cu4 119.6(9) . .
C46 N23 Cu4 119.0(9) . .
C51 N24 N26 105.0(10) . .
C51 N24 Cu4 116.9(9) . .
N26 N24 Cu4 138.1(9) . .
C51 N25 C52 98.5(11) . .
C52 N26 N24 104.7(11) . .
C52 N26 Cu5 114.5(9) . .
N24 N26 Cu5 140.7(9) . .
C53 N27 C57 117.0(12) . .
C53 N27 Cu5 112.3(9) . .
C57 N27 Cu5 130.7(10) . .
C2 C1 N1 124.3(15) . .
C1 C2 C3 118.0(14) . .
C2 C3 C4 120.0(14) . .
C3 C4 C5 117.6(14) . .
N1 C5 C4 124.3(13) . .
N1 C5 C6 114.4(11) . .
C4 C5 C6 121.3(13) . .
N3 C6 N2 115.4(12) . .
N3 C6 C5 126.5(12) . .
N2 C6 C5 118.1(12) . .
N3 C7 N4 113.0(12) . .
N3 C7 C8 131.5(12) . .
N4 C7 C8 115.4(12) . .
N5 C8 C9 120.4(13) . .
N5 C8 C7 111.9(12) . .
C9 C8 C7 127.6(12) . .
C10 C9 C8 116.2(13) . .
C9 C10 C11 123.3(14) . .
C12 C11 C10 115.4(13) . .
N5 C12 C11 122.8(13) . .
N5 C12 C13 110.3(12) . .
C11 C12 C13 126.7(13) . .
N7 C13 N6 113.0(11) . .
N7 C13 C12 131.2(12) . .
N6 C13 C12 115.8(12) . .
N8 C14 N7 114.8(12) . .
N8 C14 C15 118.8(12) . .
N7 C14 C15 126.3(12) . .
C16 C15 N9 123.7(14) . .
C16 C15 C14 123.3(13) . .
N9 C15 C14 113.0(12) . .
C15 C16 C17 118.7(15) . .
C16 C17 C18 118.2(14) . .
C19 C18 C17 119.6(14) . .
N9 C19 C18 122.3(14) . .
N10 C20 C21 121.9(14) . .
C22 C21 C20 119.5(14) . .
C21 C22 C23 119.6(16) . .
C24 C23 C22 119.0(14) . .
C23 C24 N10 123.2(13) . .
C23 C24 C25 124.7(13) . .
N10 C24 C25 112.1(12) . .
N12 C25 N11 115.2(13) . .
N12 C25 C24 126.7(13) . .
N11 C25 C24 118.1(12) . .
N13 C26 N12 114.3(11) . .
N13 C26 C27 117.1(12) . .
N12 C26 C27 128.6(12) . .
N14 C27 C28 120.6(12) . .
N14 C27 C26 110.0(12) . .
C28 C27 C26 129.3(12) . .
C27 C28 C29 117.5(12) . .
C30 C29 C28 120.0(13) . .
C29 C30 C31 119.2(13) . .
N14 C31 C30 120.4(13) . .
N14 C31 C32 112.6(12) . .
C30 C31 C32 126.9(13) . .
N15 C32 N17 111.5(11) . .
N15 C32 C31 116.5(12) . .
N17 C32 C31 131.9(12) . .
N17 C33 N16 113.7(11) . .
N17 C33 C34 128.3(12) . .
N16 C33 C34 117.9(12) . .
N18 C34 C35 122.8(13) . .
N18 C34 C33 115.4(11) . .
C35 C34 C33 121.8(13) . .
C34 C35 C36 118.2(14) . .
C37 C36 C35 119.2(13) . .
C36 C37 C38 119.6(13) . .
N18 C38 C37 120.5(14) . .
N19 C39 C40 121.1(14) . .
C41 C40 C39 121.7(14) . .
C40 C41 C42 117.6(14) . .
C41 C42 C43 118.5(14) . .
N19 C43 C42 121.3(13) . .
N19 C43 C44 117.6(12) . .
C42 C43 C44 121.0(13) . .
N21 C44 N20 114.6(12) . .
N21 C44 C43 128.7(12) . .
N20 C44 C43 116.7(12) . .
N21 C45 N22 113.3(11) . .
N21 C45 C46 131.0(12) . .
N22 C45 C46 115.7(12) . .
N23 C46 C47 120.8(12) . .
N23 C46 C45 111.1(11) . .
C47 C46 C45 128.1(13) . .
C46 C47 C48 116.8(12) . .
C49 C48 C47 123.1(13) . .
C48 C49 C50 116.6(12) . .
N23 C50 C49 121.4(12) . .
N23 C50 C51 111.0(11) . .
C49 C50 C51 127.6(12) . .
N25 C51 N24 116.0(12) . .
N25 C51 C50 128.9(13) . .
N24 C51 C50 114.9(12) . .
N25 C51 C52 41.1(7) . .
N24 C51 C52 75.0(9) . .
C50 C51 C52 170.0(11) . .
N26 C52 N25 115.7(12) . .
N26 C52 C53 118.2(12) . .
N25 C52 C53 125.6(12) . .
N26 C52 C51 75.3(9) . .
N25 C52 C51 40.5(7) . .
C53 C52 C51 165.8(11) . .
N27 C53 C54 123.2(13) . .
N27 C53 C52 113.2(12) . .
C54 C53 C52 123.6(13) . .
C53 C54 C55 117.5(14) . .
C56 C55 C54 119.2(15) . .
C57 C56 C55 120.4(15) . .
C56 C57 N27 122.7(15) . .

loop_
_geom_bond_atom_site_label_1
_geom_bond_atom_site_label_2
_geom_bond_distance
_geom_bond_site_symmetry_2
Cu1 N16 1.972(11) 2_655
Cu1 N6 1.991(11) .
Cu1 N5 2.003(11) .
Cu1 N4 2.006(11) .
Cu1 N18 2.365(12) 2_655
Cu2 N8 1.955(11) .
Cu2 N20 1.971(11) .
Cu2 N19 2.110(12) .
Cu2 N9 2.120(12) .
Cu3 N13 2.055(11) 2_655
Cu3 N13 2.055(11) .
Cu3 N15 2.080(11) .
Cu3 N15 2.080(11) 2_655
Cu3 N14 2.104(11) .
Cu3 N14 2.104(11) 2_655
Cu4 N11 1.963(11) .
Cu4 N23 2.002(10) .
Cu4 N22 2.008(11) .
Cu4 N24 2.029(11) .
Cu4 N10 2.422(12) .
Cu5 N26 1.971(11) 2_655
Cu5 N26 1.971(11) .
Cu5 N27 2.087(12) 2_655
Cu5 N27 2.087(12) .
Cu6 I1 2.509(2) .
Cu6 I2 2.561(2) .
Cu6 I2 2.578(2) 7_566
Cu6 Cu6 2.667(4) 7_566
Cu7 N2 1.951(11) .
Cu7 N2 1.951(11) 2_655
Cu7 N1 2.128(11) .
Cu7 N1 2.128(11) 2_655
I2 Cu6 2.578(2) 7_566
N1 C5 1.339(18) .
N1 C1 1.378(18) .
N2 C6 1.350(17) .
N2 N4 1.356(15) .
N3 C7 1.329(17) .
N3 C6 1.344(18) .
N4 C7 1.359(17) .
N5 C12 1.329(17) .
N5 C8 1.355(17) .
N6 C13 1.353(17) .
N6 N8 1.375(15) .
N7 C14 1.348(17) .
N7 C13 1.349(17) .
N8 C14 1.324(17) .
N9 C19 1.330(18) .
N9 C15 1.376(18) .
N10 C20 1.327(18) .
N10 C24 1.372(17) .
N11 C25 1.334(18) .
N11 N13 1.361(15) .
N12 C25 1.327(17) .
N12 C26 1.375(17) .
N13 C26 1.316(17) .
N14 C31 1.318(17) .
N14 C27 1.356(17) .
N15 N16 1.346(15) .
N15 C32 1.346(17) .
N16 C33 1.358(16) .
N16 Cu1 1.972(11) 2_655
N17 C33 1.335(17) .
N17 C32 1.376(16) .
N18 C38 1.327(18) .
N18 C34 1.331(17) .
N18 Cu1 2.365(12) 2_655
N19 C43 1.334(18) .
N19 C39 1.349(18) .
N20 N22 1.340(15) .
N20 C44 1.357(17) .
N21 C45 1.314(17) .
N21 C44 1.335(17) .
N22 C45 1.380(17) .
N23 C50 1.345(17) .
N23 C46 1.362(17) .
N24 C51 1.331(17) .
N24 N26 1.339(15) .
N25 C51 1.325(17) .
N25 C52 1.343(17) .
N26 C52 1.329(17) .
N27 C53 1.361(18) .
N27 C57 1.362(19) .
O1 C58 1.36(2) .
O2 C59 1.39(2) .
O3 C60 1.30(3) .
C1 C2 1.37(2) .
C2 C3 1.38(2) .
C3 C4 1.39(2) .
C4 C5 1.398(17) .
C5 C6 1.461(19) .
C7 C8 1.43(2) .
C8 C9 1.416(19) .
C9 C10 1.40(2) .
C10 C11 1.407(19) .
C11 C12 1.392(19) .
C12 C13 1.469(18) .
C14 C15 1.471(19) .
C15 C16 1.37(2) .
C16 C17 1.39(2) .
C17 C18 1.41(2) .
C18 C19 1.39(2) .
C20 C21 1.41(2) .
C21 C22 1.34(2) .
C22 C23 1.37(2) .
C23 C24 1.36(2) .
C24 C25 1.490(19) .
C26 C27 1.482(18) .
C27 C28 1.368(19) .
C28 C29 1.427(18) .
C29 C30 1.370(19) .
C30 C31 1.383(19) .
C31 C32 1.462(19) .
C33 C34 1.452(18) .
C34 C35 1.371(19) .
C35 C36 1.387(19) .
C36 C37 1.36(2) .
C37 C38 1.40(2) .
C39 C40 1.39(2) .
C40 C41 1.36(2) .
C41 C42 1.41(2) .
C42 C43 1.434(19) .
C43 C44 1.435(19) .
C45 C46 1.456(19) .
C46 C47 1.395(18) .
C47 C48 1.396(18) .
C48 C49 1.381(19) .
C49 C50 1.400(18) .
C50 C51 1.481(19) .
C51 C52 2.02(2) .
C52 C53 1.494(19) .
C53 C54 1.38(2) .
C54 C55 1.41(2) .
C55 C56 1.36(2) .
C56 C57 1.35(2) .
